data_3000075
loop_
_publ_author_name
'Patyk-Kazmierczak, E.'
'Warren, M.'
'Allan, D.'
'Andrzej Katrusiak'

_journal_name_full 'To be published'
_chemical_formula_sum 'C6 H12 O6'
_chemical_name_common '\a-D-mannose '
_chemical_name_systematic \a-D-mannopyranose
_symmetry_space_group_name_Hall 'P 2ac 2ab'
_symmetry_space_group_name_H-M 'P 21 21 21'
_cell_angle_alpha 90
_cell_angle_beta 90
_cell_angle_gamma 90
_cell_length_a 21.023(14)
_cell_length_b 8.7747(7)
_cell_length_c 6.5491(5)
_cell_measurement_temperature 295(2)
_cell_volume 1208.1(8)
_diffrn_ambient_pressure 8770000
_diffrn_ambient_temperature 295(2)
_diffrn_radiation_type synchrotron
_diffrn_radiation_wavelength 0.4859
_refine_ls_goodness_of_fit_ref 1.092
_refine_ls_R_factor_all 0.0681
_refine_ls_R_factor_gt 0.0578
_refine_ls_wR_factor_gt 0.1477
_refine_ls_wR_factor_ref 0.1562
_cod_database_code 3000075
_cod_hold_until_date 2017-05-30

loop_
_atom_site_label
_atom_site_fract_x
_atom_site_fract_y
_atom_site_fract_z
? ? ? ?
